data_9017608
loop_
_publ_author_name
'Kampf, A. R.'
'Mills, S. J.'
'Housley, R. M.'
'Rossman, G. R.'
'Nash, B. P.'
'Dini, M.'
'Jenkins, R. A.'

_publ_section_title
;
 Joteite, Ca2CuAl[AsO4][AsO3(OH)]2(OH)2*5H2O, a new arsenate
 with a sheet structure and unconnected acid arsenate groups
;
_journal_name_full 'Mineralogical Magazine'
_journal_page_first 2811
_journal_page_last 2823
_journal_volume 77
_journal_year 2013
_chemical_compound_source 'Jote mine, Tierra Amarilla, Copiapo Province, Atacama, Chile'
_chemical_formula_sum 'Al As3 Ca2 Cu H14 O19'
_chemical_name_mineral Joteite
_space_group_IT_number 2
_space_group_name_Hall '-P 1'
_space_group_name_H-M_alt 'P -1'
_symmetry_space_group_name_H-M 'P -1'
_cell_angle_alpha 87.572
_cell_angle_beta 78.480
_cell_angle_gamma 78.697
_cell_formula_units_Z 2
_cell_length_a 6.0530
_cell_length_b 10.2329
_cell_length_c 12.9112
_cell_volume 768.403
_database_code_amcsd 0019980
_exptl_crystal_density_diffrn 3.084
_cod_data_source_file inputs/fixed/downloads/18/18514.cif
_cod_data_source_block 18514
_cod_original_formula_sum 'Ca2 Cu Al As3 O19 H14'
_cod_database_code 9017608

loop_
_space_group_symop_operation_xyz
x,y,z
-x,-y,-z

loop_
_atom_site_aniso_label
_atom_site_aniso_U_11
_atom_site_aniso_U_22
_atom_site_aniso_U_33
_atom_site_aniso_U_12
_atom_site_aniso_U_13
_atom_site_aniso_U_23
Ca1 0.01300 0.00860 0.00970 -0.00490 -0.00490 0.00260
Ca2 0.01160 0.00850 0.01030 -0.00370 0.00110 -0.00140
Cu 0.00450 0.00360 0.01230 -0.00080 -0.00230 0.00070
Al1 0.00610 0.00370 0.00500 -0.00180 -0.00060 0.00090
Al2 0.00520 0.00150 0.00300 0.00070 -0.00120 -0.00030
As1 0.00530 0.00350 0.00590 -0.00210 -0.00160 -0.00010
As2 0.00840 0.00500 0.00680 -0.00130 -0.00230 0.00080
As3 0.01110 0.01140 0.00740 -0.00100 -0.00190 -0.00050
O1 0.01200 0.00800 0.00800 -0.00500 -0.00400 0.00700
O2 0.01000 0.01500 0.01200 -0.00400 -0.00400 -0.00200
O3 0.00900 0.00300 0.01200 -0.00400 0.00000 0.00000
O4 0.00700 0.01000 0.01000 -0.00200 0.00000 -0.00200
O5 0.01200 0.00200 0.01200 -0.00400 -0.00600 0.00000
O6 0.00800 0.00700 0.01300 -0.00100 -0.00700 0.00000
O7 0.00800 0.00500 0.00900 -0.00200 -0.00300 0.00300
O-H8 0.01600 0.01300 0.00300 -0.00900 0.00200 0.00300
O9 0.01800 0.01600 0.01600 0.00300 -0.00200 -0.00600
O10 0.01600 0.01800 0.01400 -0.00200 0.00500 0.00200
O11 0.02000 0.01700 0.01700 0.00800 -0.01000 -0.00500
O-H12 0.02800 0.02100 0.02300 -0.01900 -0.00500 -0.00100
O-H13 0.00700 0.00300 0.01100 -0.00200 -0.00500 -0.00200
O-H14 0.00500 0.00600 0.00600 0.00000 -0.00300 0.00000
Wat15 0.01100 0.01700 0.02100 -0.00600 -0.00800 0.00200
Wat16 0.01400 0.01000 0.01700 -0.00500 -0.00100 -0.00300
Wat17 0.01600 0.02800 0.01000 0.00100 -0.00100 -0.00600
Wat18 0.01600 0.03100 0.01600 -0.00200 -0.00300 -0.00500
Wat19 0.01800 0.00800 0.01200 -0.00400 -0.00200 0.00800

loop_
_atom_site_label
_atom_site_fract_x
_atom_site_fract_y
_atom_site_fract_z
_atom_site_U_iso_or_equiv
_atom_site_type_symbol
_atom_site_attached_hydrogens
Ca1 0.19270 0.93935 0.81685 0.00970 Ca 0
Ca2 0.48290 0.54746 0.82364 0.01030 Ca 0
Cu 0.31806 0.24809 0.85644 0.00670 Cu 0
Al1 0.50000 0.00000 0.00000 0.00490 Al 0
Al2 0.00000 0.50000 0.00000 0.00330 Al 0
As1 0.78742 0.24612 0.93661 0.00466 As 0
As2 0.78581 0.75022 0.86052 0.00670 As 0
As3 0.05410 0.25036 0.49586 0.01010 As 0
O1 0.59490 0.31630 0.86310 0.00860 O 0
O2 0.03750 0.17880 0.85750 0.01160 O 0
O3 0.69300 0.12460 0.01530 0.00800 O 0
O4 0.18740 0.63560 0.98160 0.00910 O 0
O5 0.58120 0.76420 0.78980 0.00820 O 0
O6 0.77510 0.88000 0.93870 0.00840 O 0
O7 0.77130 0.60740 0.93270 0.00720 O 0
O-H8 0.05450 0.73980 0.78140 0.01030 O 1
O9 0.19920 0.09920 0.46130 0.01750 O 0
O10 0.87450 0.25640 0.61180 0.01760 O 0
O11 0.92590 0.32840 0.40060 0.01840 O 0
O-H12 0.23990 0.35790 0.50770 0.02220 O 1
O-H13 0.46660 0.06150 0.86320 0.00630 O 1
O-H14 0.16100 0.43250 0.86570 0.00530 O 1
Wat15 0.42670 0.23940 0.66760 0.01500 O 2
Wat16 0.88020 0.47210 0.72080 0.01360 O 2
Wat17 0.36680 0.97230 0.63730 0.01870 O 2
Wat18 0.45990 0.52990 0.64400 0.02160 O 2
Wat19 0.87970 0.01830 0.71610 0.01290 O 2

loop_
_cod_changelog_entry_id
_cod_changelog_entry_author
_cod_changelog_entry_date
_cod_changelog_entry_text
1
;cod-tools version 3.8.0
Id: cif_guess_AMCSD_atom_types 9574 2023-05-10 09:00:05Z saulius
;
2023-05-10T18:58:24+03:00
;Derived atom types and hydrogen counts
from atom names that follow the AMCSD naming convention
(Wat == water, O-H == hydroxyl).
;

loop_
_cod_related_entry_id
_cod_related_entry_database
_cod_related_entry_code
1 AMCSD 0019980
